data_4310584
loop_
_publ_author_name
'Philip M. Almond'
'Richard E. Sykora'
'S. Skanthakumar'
'L. Soderholm'
'Thomas E. Albrecht-Schmitt'

_publ_contact_author
;

Prof. Thomas E. Albrecht-Schmitt 
179 Chemistry Building
Department of Chemistry
Auburn University, AL
36849
;
_publ_contact_author_email ' albreth@auburn.edu '
_publ_contact_author_fax ' 334 844 6959 '
_publ_contact_author_phone ' 334 844 6948 '
_publ_section_title
;
 Hydrothermal Synthesis, Structure, and Magnetic Properties of the
 Mixed-Valent Np(IV)/Np(V) Selenite Np(NpO2)2(SeO3)3
;
_journal_name_full 'Inorganic Chemistry'
_journal_page_first 958
_journal_page_last 963
_journal_paper_doi 10.1021/ic035241x
_journal_volume 43
_journal_year 2004
_chemical_formula_moiety Np(NpO2)2(SeO3)3
_chemical_formula_sum 'Np3 O13 Se3'
_chemical_formula_weight 1155.88
_chemical_name_systematic
; 
 ? 
;
_space_group_IT_number 61
_symmetry_cell_setting orthorhombic
_symmetry_space_group_name_Hall '-P 2ac 2ab'
_symmetry_space_group_name_H-M 'P b c a'
_atom_sites_solution_hydrogens geom
_atom_sites_solution_primary direct
_atom_sites_solution_secondary difmap
_audit_creation_method SHELXL-97
_cell_angle_alpha 90.00
_cell_angle_beta 90.00
_cell_angle_gamma 90.00
_cell_formula_units_Z 8
_cell_length_a 10.6216(5)
_cell_length_b 11.9695(6)
_cell_length_c 17.8084(8)
_cell_measurement_reflns_used all
_cell_measurement_temperature 193(2)
_cell_measurement_theta_max 28.28
_cell_measurement_theta_min 2.29
_cell_volume 2264.08(19)
_computing_cell_refinement 'SMART, SAINT'
_computing_data_collection SMART
_computing_data_reduction SAINT
_computing_molecular_graphics 'SHELXP-01 (Sheldrick, 2001)'
_computing_publication_material 'SHELXCIF-01 (Sheldrick 2001)'
_computing_structure_refinement 'SHELXL-01 (Sheldrick, 2001)'
_computing_structure_solution 'SHELXS-01 (Sheldrick, 2001)'
_diffrn_ambient_temperature 193(2)
_diffrn_measured_fraction_theta_full 1.000
_diffrn_measured_fraction_theta_max 1.000
_diffrn_measurement_device_type 'Bruker APEX'
_diffrn_measurement_method '0.3 wide w/ exposures'
_diffrn_radiation_monochromator graphite
_diffrn_radiation_source 'fine-focus sealed tube'
_diffrn_radiation_type MoK\a
_diffrn_radiation_wavelength 0.71073
_diffrn_reflns_av_R_equivalents 0.0541
_diffrn_reflns_av_sigmaI/netI 0.0336
_diffrn_reflns_limit_h_max 14
_diffrn_reflns_limit_h_min -14
_diffrn_reflns_limit_k_max 15
_diffrn_reflns_limit_k_min -15
_diffrn_reflns_limit_l_max 23
_diffrn_reflns_limit_l_min -23
_diffrn_reflns_number 21837
_diffrn_reflns_theta_full 28.28
_diffrn_reflns_theta_max 28.28
_diffrn_reflns_theta_min 2.29
_diffrn_standards_decay_% 0
_diffrn_standards_interval_count na
_diffrn_standards_interval_time na
_diffrn_standards_number na
_exptl_absorpt_coefficient_mu 37.049
_exptl_absorpt_correction_T_max 0.3835
_exptl_absorpt_correction_T_min 0.1511
_exptl_absorpt_correction_type 'analytical and multi-scan'
_exptl_crystal_colour brown
_exptl_crystal_density_diffrn 6.782
_exptl_crystal_density_meas ?
_exptl_crystal_density_method 'not measured'
_exptl_crystal_description prism
_exptl_crystal_F_000 3880
_exptl_crystal_size_max 0.08
_exptl_crystal_size_mid 0.05
_exptl_crystal_size_min 0.03
_refine_diff_density_max 4.910
_refine_diff_density_min -1.918
_refine_diff_density_rms 0.369
_refine_ls_extinction_coef 0.000000(7)
_refine_ls_extinction_expression Fc^*^=kFc[1+0.001xFc^2^\l^3^/sin(2\q)]^-1/4^
_refine_ls_extinction_method SHELXL
_refine_ls_goodness_of_fit_ref 1.104
_refine_ls_hydrogen_treatment mixed
_refine_ls_matrix_type full
_refine_ls_number_parameters 168
_refine_ls_number_reflns 2807
_refine_ls_number_restraints 0
_refine_ls_restrained_S_all 1.104
_refine_ls_R_factor_all 0.0358
_refine_ls_R_factor_gt 0.0291
_refine_ls_shift/su_max 0.136
_refine_ls_shift/su_mean 0.001
_refine_ls_structure_factor_coef Fsqd
_refine_ls_weighting_details 'calc w=1/[\s^2^(Fo^2^)+(0.0140P)^2^+55.6736P] where P=(Fo^2^+2Fc^2^)/3'
_refine_ls_weighting_scheme calc
_refine_ls_wR_factor_gt 0.0612
_refine_ls_wR_factor_ref 0.0632
_reflns_number_gt 2493
_reflns_number_total 2807
_reflns_threshold_expression >2sigma(I)
_cod_data_source_file ic035241xsi20031205_113753.cif
_cod_data_source_block final
_cod_depositor_comments
;
The following automatic conversions were performed:

'_exptl_crystal_density_meas' value 'nm' was changed to '?' - the
value is perceived as not measured.

Automatic conversion script
Id: cif_fix_values 3008 2015-01-20 13:52:24Z robertas 
;
_cod_database_code 4310584

loop_
_symmetry_equiv_pos_as_xyz
'x, y, z'
'-x+1/2, -y, z+1/2'
'-x, y+1/2, -z+1/2'
'x+1/2, -y+1/2, -z'
'-x, -y, -z'
'x-1/2, y, -z-1/2'
'x, -y-1/2, z-1/2'
'-x-1/2, y-1/2, z'

loop_
_atom_site_label
_atom_site_type_symbol
_atom_site_fract_x
_atom_site_fract_y
_atom_site_fract_z
_atom_site_U_iso_or_equiv
_atom_site_adp_type
_atom_site_occupancy
_atom_site_symmetry_multiplicity
_atom_site_calc_flag
_atom_site_refinement_flags
_atom_site_disorder_assembly
_atom_site_disorder_group
Np1 Np -0.00688(3) 0.16398(3) 0.401213(19) 0.00854(9) Uani 1 1 d . . .
Np2 Np -0.00973(3) 0.42963(3) 0.261178(19) 0.00753(9) Uani 1 1 d . . .
Np3 Np 0.25100(3) -0.08732(3) 0.423610(19) 0.00667(9) Uani 1 1 d . . .
Se1 Se 0.20493(9) 0.19685(7) 0.26716(5) 0.01046(18) Uani 1 1 d . . .
Se2 Se -0.02676(8) 0.33947(7) 0.55370(5) 0.00767(17) Uani 1 1 d . . .
Se3 Se -0.22449(8) -0.03772(7) 0.39291(5) 0.00790(17) Uani 1 1 d . . .
O1 O 0.0792(6) 0.1086(6) 0.2817(4) 0.0150(14) Uani 1 1 d . . .
O2 O 0.1893(6) 0.2478(6) 0.3589(4) 0.0120(13) Uani 1 1 d . . .
O3 O 0.1362(6) 0.2957(6) 0.2174(4) 0.0139(14) Uani 1 1 d . . .
O4 O 0.0740(6) 0.3274(5) 0.4772(4) 0.0103(13) Uani 1 1 d . . .
O5 O -0.0990(6) 0.2156(5) 0.5328(4) 0.0107(13) Uani 1 1 d . . .
O6 O -0.1335(6) 0.4332(6) 0.5251(4) 0.0119(13) Uani 1 1 d . . .
O7 O -0.2080(6) 0.0781(5) 0.4496(4) 0.0090(12) Uiso 1 1 d . . .
O8 O -0.1078(6) 0.0113(6) 0.3350(4) 0.0130(14) Uani 1 1 d . . .
O9 O -0.3509(6) 0.0043(6) 0.3460(4) 0.0169(15) Uani 1 1 d . . .
O10 O 0.0955(6) 0.0504(5) 0.4415(4) 0.0125(13) Uani 1 1 d . . .
O11 O -0.0859(6) 0.2752(5) 0.3454(4) 0.0125(13) Uani 1 1 d . . .
O12 O 0.1161(6) 0.4776(5) 0.3299(4) 0.0110(13) Uani 1 1 d . . .
O13 O -0.1272(6) 0.3815(5) 0.1879(4) 0.0136(14) Uani 1 1 d . . .

loop_
_atom_site_aniso_label
_atom_site_aniso_U_11
_atom_site_aniso_U_22
_atom_site_aniso_U_33
_atom_site_aniso_U_23
_atom_site_aniso_U_13
_atom_site_aniso_U_12
Np1 0.00959(16) 0.00755(17) 0.00849(17) -0.00013(12) -0.00008(12) -0.00023(13)
Np2 0.00823(16) 0.00812(16) 0.00623(16) 0.00033(12) -0.00032(12) 0.00088(12)
Np3 0.00767(15) 0.00681(16) 0.00552(16) -0.00023(12) 0.00103(12) 0.00001(12)
Se1 0.0138(4) 0.0069(4) 0.0107(4) -0.0005(3) -0.0001(3) 0.0007(3)
Se2 0.0091(4) 0.0070(4) 0.0069(4) -0.0016(3) -0.0007(3) -0.0006(3)
Se3 0.0089(4) 0.0080(4) 0.0067(4) -0.0012(3) 0.0000(3) -0.0008(3)
O1 0.018(3) 0.013(3) 0.014(4) -0.005(3) 0.004(3) -0.007(3)
O2 0.012(3) 0.012(3) 0.012(3) -0.002(3) 0.002(3) -0.007(3)
O3 0.020(3) 0.012(3) 0.010(3) 0.002(3) 0.002(3) 0.003(3)
O4 0.010(3) 0.012(3) 0.009(3) -0.004(3) 0.002(2) 0.000(2)
O5 0.017(3) 0.005(3) 0.010(3) 0.001(2) 0.001(3) -0.005(2)
O6 0.014(3) 0.014(3) 0.007(3) -0.002(3) 0.000(2) 0.003(3)
O8 0.015(3) 0.014(3) 0.010(3) -0.006(3) 0.004(3) -0.006(3)
O9 0.015(3) 0.021(4) 0.015(4) 0.001(3) -0.006(3) -0.001(3)
O10 0.014(3) 0.010(3) 0.014(3) -0.002(3) 0.000(3) 0.002(2)
O11 0.014(3) 0.011(3) 0.012(3) -0.001(3) -0.003(3) 0.005(3)
O12 0.011(3) 0.015(3) 0.008(3) -0.003(3) -0.005(2) 0.001(2)
O13 0.015(3) 0.011(3) 0.015(4) 0.001(3) -0.002(3) -0.002(3)

loop_
_atom_type_symbol
_atom_type_description
_atom_type_scat_dispersion_real
_atom_type_scat_dispersion_imag
_atom_type_scat_source
O O 0.0106 0.0060 'International Tables Vol C Tables 4.2.6.8 and 6.1.1.4'
Se Se -0.0929 2.2259 'International Tables Vol C Tables 4.2.6.8 and 6.1.1.4'
Np Np -11.4937 4.1493 'International Tables Vol C Tables 4.2.6.8 and 6.1.1.4'

loop_
_geom_angle_atom_site_label_1
_geom_angle_atom_site_label_2
_geom_angle_atom_site_label_3
_geom_angle
_geom_angle_site_symmetry_1
_geom_angle_site_symmetry_3
_geom_angle_publ_flag
O11 Np1 O10 168.6(3) . . ?
O11 Np1 O1 84.0(3) . . ?
O10 Np1 O1 85.4(3) . . ?
O11 Np1 O8 94.6(3) . . ?
O10 Np1 O8 84.1(3) . . ?
O1 Np1 O8 62.0(2) . . ?
O11 Np1 O2 85.7(3) . . ?
O10 Np1 O2 85.5(3) . . ?
O1 Np1 O2 61.0(2) . . ?
O8 Np1 O2 122.6(2) . . ?
O11 Np1 O7 95.3(2) . . ?
O10 Np1 O7 93.7(2) . . ?
O1 Np1 O7 120.7(2) . . ?
O8 Np1 O7 59.0(2) . . ?
O2 Np1 O7 178.1(2) . . ?
O11 Np1 O4 83.4(2) . . ?
O10 Np1 O4 99.1(2) . . ?
O1 Np1 O4 123.8(2) . . ?
O8 Np1 O4 173.4(2) . . ?
O2 Np1 O4 63.6(2) . . ?
O7 Np1 O4 114.8(2) . . ?
O11 Np1 O5 98.1(2) . . ?
O10 Np1 O5 92.6(2) . . ?
O1 Np1 O5 177.7(2) . . ?
O8 Np1 O5 116.7(2) . . ?
O2 Np1 O5 120.0(2) . . ?
O7 Np1 O5 58.2(2) . . ?
O4 Np1 O5 57.6(2) . . ?
O11 Np1 Se1 80.6(2) . . ?
O10 Np1 Se1 88.2(2) . . ?
O1 Np1 Se1 30.22(15) . . ?
O8 Np1 Se1 92.26(15) . . ?
O2 Np1 Se1 31.11(15) . . ?
O7 Np1 Se1 150.70(14) . . ?
O4 Np1 Se1 93.63(14) . . ?
O5 Np1 Se1 151.00(14) . . ?
O11 Np1 Se3 100.5(2) . . ?
O10 Np1 Se3 83.9(2) . . ?
O1 Np1 Se3 91.42(15) . . ?
O8 Np1 Se3 29.44(15) . . ?
O2 Np1 Se3 151.15(16) . . ?
O7 Np1 Se3 30.23(14) . . ?
O4 Np1 Se3 144.73(14) . . ?
O5 Np1 Se3 87.23(13) . . ?
Se1 Np1 Se3 121.63(2) . . ?
O11 Np1 Se2 87.5(2) . . ?
O10 Np1 Se2 100.1(2) . . ?
O1 Np1 Se2 152.69(15) . . ?
O8 Np1 Se2 144.79(15) . . ?
O2 Np1 Se2 92.58(15) . . ?
O7 Np1 Se2 85.82(14) . . ?
O4 Np1 Se2 29.07(14) . . ?
O5 Np1 Se2 28.92(13) . . ?
Se1 Np1 Se2 122.65(2) . . ?
Se3 Np1 Se2 115.67(2) . . ?
O11 Np1 Np2 97.7(2) . 3_545 ?
O10 Np1 Np2 75.3(2) . 3_545 ?
O1 Np1 Np2 32.72(15) . 3_545 ?
O8 Np1 Np2 31.39(15) . 3_545 ?
O2 Np1 Np2 91.57(15) . 3_545 ?
O7 Np1 Np2 89.92(14) . 3_545 ?
O4 Np1 Np2 155.09(14) . 3_545 ?
O5 Np1 Np2 145.48(13) . 3_545 ?
Se1 Np1 Np2 62.282(18) . 3_545 ?
Se3 Np1 Np2 59.773(16) . 3_545 ?
Se2 Np1 Np2 173.526(19) . 3_545 ?
O13 Np2 O12 176.4(3) . . ?
O13 Np2 O9 98.4(3) . 8_565 ?
O12 Np2 O9 85.0(3) . 8_565 ?
O13 Np2 O8 88.5(3) . 3 ?
O12 Np2 O8 88.3(3) . 3 ?
O9 Np2 O8 131.6(2) 8_565 3 ?
O13 Np2 O3 89.9(3) . . ?
O12 Np2 O3 87.5(3) . . ?
O9 Np2 O3 154.7(2) 8_565 . ?
O8 Np2 O3 72.0(2) 3 . ?
O13 Np2 O1 81.3(3) . 3 ?
O12 Np2 O1 98.7(3) . 3 ?
O9 Np2 O1 70.3(2) 8_565 3 ?
O8 Np2 O1 63.6(2) 3 3 ?
O3 Np2 O1 134.8(2) . 3 ?
O13 Np2 O11 88.6(2) . . ?
O12 Np2 O11 93.7(2) . . ?
O9 Np2 O11 71.7(2) 8_565 . ?
O8 Np2 O11 156.6(2) 3 . ?
O3 Np2 O11 84.8(2) . . ?
O1 Np2 O11 138.6(2) 3 . ?
O13 Np2 Np3 159.4(2) . 8_665 ?
O12 Np2 Np3 20.9(2) . 8_665 ?
O9 Np2 Np3 89.24(18) 8_565 8_665 ?
O8 Np2 Np3 100.65(16) 3 8_665 ?
O3 Np2 Np3 75.71(16) . 8_665 ?
O1 Np2 Np3 119.29(17) 3 8_665 ?
O11 Np2 Np3 75.63(15) . 8_665 ?
O13 Np2 Np1 75.3(2) . 3 ?
O12 Np2 Np1 102.7(2) . 3 ?
O9 Np2 Np1 103.25(18) 8_565 3 ?
O8 Np2 Np1 32.75(15) 3 3 ?
O3 Np2 Np1 101.93(16) . 3 ?
O1 Np2 Np1 32.98(16) 3 3 ?
O11 Np2 Np1 162.43(15) . 3 ?
Np3 Np2 Np1 121.631(11) 8_665 3 ?
O13 Np2 Np1 101.0(2) . . ?
O12 Np2 Np1 80.5(2) . . ?
O9 Np2 Np1 84.56(18) 8_565 . ?
O8 Np2 Np1 141.12(16) 3 . ?
O3 Np2 Np1 70.41(16) . . ?
O1 Np2 Np1 154.75(16) 3 . ?
O11 Np2 Np1 19.22(14) . . ?
Np3 Np2 Np1 60.533(8) 8_665 . ?
Np1 Np2 Np1 171.698(11) 3 . ?
O7 Np3 O12 144.0(2) 5_556 8_655 ?
O7 Np3 O4 77.1(2) 5_556 8_655 ?
O12 Np3 O4 87.5(2) 8_655 8_655 ?
O7 Np3 O10 72.2(2) 5_556 . ?
O12 Np3 O10 106.9(2) 8_655 . ?
O4 Np3 O10 144.3(2) 8_655 . ?
O7 Np3 O5 64.8(2) 5_556 5_556 ?
O12 Np3 O5 150.6(2) 8_655 5_556 ?
O4 Np3 O5 97.3(2) 8_655 5_556 ?
O10 Np3 O5 86.0(2) . 5_556 ?
O7 Np3 O2 124.6(2) 5_556 8_655 ?
O12 Np3 O2 76.5(2) 8_655 8_655 ?
O4 Np3 O2 67.7(2) 8_655 8_655 ?
O10 Np3 O2 146.7(2) . 8_655 ?
O5 Np3 O2 78.5(2) 5_556 8_655 ?
O7 Np3 O6 72.0(2) 5_556 4_556 ?
O12 Np3 O6 72.9(2) 8_655 4_556 ?
O4 Np3 O6 76.8(2) 8_655 4_556 ?
O10 Np3 O6 76.6(2) . 4_556 ?
O5 Np3 O6 136.5(2) 5_556 4_556 ?
O2 Np3 O6 133.6(2) 8_655 4_556 ?
O7 Np3 O13 134.9(2) 5_556 3_545 ?
O12 Np3 O13 77.9(2) 8_655 3_545 ?
O4 Np3 O13 134.9(2) 8_655 3_545 ?
O10 Np3 O13 80.6(2) . 3_545 ?
O5 Np3 O13 78.3(2) 5_556 3_545 ?
O2 Np3 O13 67.5(2) 8_655 3_545 ?
O6 Np3 O13 135.4(2) 4_556 3_545 ?
O7 Np3 Np2 147.41(15) 5_556 8_655 ?
O12 Np3 Np2 16.97(16) 8_655 8_655 ?
O4 Np3 Np2 76.68(16) 8_655 8_655 ?
O10 Np3 Np2 123.04(17) . 8_655 ?
O5 Np3 Np2 137.88(15) 5_556 8_655 ?
O2 Np3 Np2 60.44(16) 8_655 8_655 ?
O6 Np3 Np2 83.39(15) 4_556 8_655 ?
O13 Np3 Np2 77.68(16) 3_545 8_655 ?
O7 Np3 Np1 105.33(15) 5_556 8_655 ?
O12 Np3 Np1 76.54(16) 8_655 8_655 ?
O4 Np3 Np1 35.08(15) 8_655 8_655 ?
O10 Np3 Np1 176.58(16) . 8_655 ?
O5 Np3 Np1 90.75(16) 5_556 8_655 ?
O2 Np3 Np1 32.98(15) 8_655 8_655 ?
O6 Np3 Np1 105.06(16) 4_556 8_655 ?
O13 Np3 Np1 99.85(15) 3_545 8_655 ?
Np2 Np3 Np1 60.296(9) 8_655 8_655 ?
O7 Np3 Np1 85.85(15) 5_556 . ?
O12 Np3 Np1 95.21(16) 8_655 . ?
O4 Np3 Np1 153.97(15) 8_655 . ?
O10 Np3 Np1 13.67(17) . . ?
O5 Np3 Np1 93.02(16) 5_556 . ?
O2 Np3 Np1 138.09(15) 8_655 . ?
O6 Np3 Np1 79.27(16) 4_556 . ?
O13 Np3 Np1 70.62(15) 3_545 . ?
Np2 Np3 Np1 110.666(11) 8_655 . ?
Np1 Np3 Np1 168.750(14) 8_655 . ?
O3 Se1 O1 100.2(3) . . ?
O3 Se1 O2 102.1(3) . . ?
O1 Se1 O2 90.0(3) . . ?
O3 Se1 Np1 99.9(2) . . ?
O1 Se1 Np1 44.8(2) . . ?
O2 Se1 Np1 45.8(2) . . ?
O6 Se2 O5 102.2(3) . . ?
O6 Se2 O4 103.5(3) . . ?
O5 Se2 O4 91.9(3) . . ?
O6 Se2 Np1 102.1(2) . . ?
O5 Se2 Np1 47.7(2) . . ?
O4 Se2 Np1 45.0(2) . . ?
O9 Se3 O8 100.3(3) . . ?
O9 Se3 O7 97.6(3) . . ?
O8 Se3 O7 90.2(3) . . ?
O9 Se3 Np1 111.3(2) . . ?
O8 Se3 Np1 44.0(2) . . ?
O7 Se3 Np1 47.5(2) . . ?
Se1 O1 Np2 137.8(4) . 3_545 ?
Se1 O1 Np1 105.0(3) . . ?
Np2 O1 Np1 114.3(3) 3_545 . ?
Se1 O2 Np3 135.8(3) . 8_665 ?
Se1 O2 Np1 103.1(3) . . ?
Np3 O2 Np1 115.0(3) 8_665 . ?
Se1 O3 Np2 126.9(3) . . ?
Se2 O4 Np3 141.0(3) . 8_665 ?
Se2 O4 Np1 105.9(3) . . ?
Np3 O4 Np1 113.0(2) 8_665 . ?
Se2 O5 Np3 143.1(4) . 5_556 ?
Se2 O5 Np1 103.4(3) . . ?
Np3 O5 Np1 113.4(2) 5_556 . ?
Se2 O6 Np3 138.3(3) . 4_456 ?
Se3 O7 Np3 126.3(3) . 5_556 ?
Se3 O7 Np1 102.3(3) . . ?
Np3 O7 Np1 118.8(3) 5_556 . ?
Se3 O8 Np2 133.1(3) . 3_545 ?
Se3 O8 Np1 106.6(3) . . ?
Np2 O8 Np1 115.9(3) 3_545 . ?
Se3 O9 Np2 137.3(4) . 8 ?
Np1 O10 Np3 149.1(4) . . ?
Np1 O11 Np2 134.4(3) . . ?
Np2 O12 Np3 142.1(3) . 8_665 ?
Np2 O13 Np3 151.5(3) . 3 ?

loop_
_geom_bond_atom_site_label_1
_geom_bond_atom_site_label_2
_geom_bond_distance
_geom_bond_site_symmetry_2
_geom_bond_publ_flag
Np1 O11 1.861(6) . ?
Np1 O10 1.883(7) . ?
Np1 O1 2.409(7) . ?
Np1 O8 2.424(6) . ?
Np1 O2 2.432(6) . ?
Np1 O7 2.523(6) . ?
Np1 O4 2.529(6) . ?
Np1 O5 2.614(6) . ?
Np1 Se1 3.3038(10) . ?
Np1 Se3 3.3456(9) . ?
Np1 Se2 3.4396(9) . ?
Np1 Np2 4.0327(5) 3_545 ?
Np2 O13 1.896(7) . ?
Np2 O12 1.901(6) . ?
Np2 O9 2.296(7) 8_565 ?
Np2 O8 2.335(6) 3 ?
Np2 O3 2.362(7) . ?
Np2 O1 2.392(6) 3 ?
Np2 O11 2.514(7) . ?
Np2 Np3 3.9951(5) 8_665 ?
Np2 Np1 4.0327(5) 3 ?
Np3 O7 2.306(6) 5_556 ?
Np3 O12 2.320(6) 8_655 ?
Np3 O4 2.326(6) 8_655 ?
Np3 O10 2.355(6) . ?
Np3 O5 2.360(6) 5_556 ?
Np3 O2 2.371(6) 8_655 ?
Np3 O6 2.396(6) 4_556 ?
Np3 O13 2.410(7) 3_545 ?
Np3 Np2 3.9951(5) 8_655 ?
Np3 Np1 4.0506(5) 8_655 ?
Se1 O3 1.649(7) . ?
Se1 O1 1.722(6) . ?
Se1 O2 1.752(7) . ?
Se2 O6 1.674(7) . ?
Se2 O5 1.710(6) . ?
Se2 O4 1.738(6) . ?
Se3 O9 1.660(7) . ?
Se3 O8 1.716(6) . ?
Se3 O7 1.724(6) . ?
O1 Np2 2.392(6) 3_545 ?
O2 Np3 2.371(6) 8_665 ?
O4 Np3 2.326(6) 8_665 ?
O5 Np3 2.360(6) 5_556 ?
O6 Np3 2.396(6) 4_456 ?
O7 Np3 2.306(6) 5_556 ?
O8 Np2 2.335(6) 3_545 ?
O9 Np2 2.296(7) 8 ?
O12 Np3 2.320(6) 8_665 ?
O13 Np3 2.410(7) 3 ?
